data_4108632
loop_
_publ_author_name
'Andrew G. Tennyson'
'Shanta Dhar'
'Stephen J. Lippard'

_publ_section_title
;
 Synthesis and Characterization of {Ni(NO)}10 and {Co(NO)2}10 Complexes
 Supported by Thiolate Ligands
;
_journal_name_full 'Journal of the American Chemical Society'
_journal_page_first 15087
_journal_page_last 15098
_journal_paper_doi 10.1021/ja803992y
_journal_volume 130
_journal_year 2008
_chemical_formula_sum 'C18 H15 Co3 N6 O6 S3'
_chemical_formula_weight 684.33
_chemical_name_systematic
;
 ?
;
_space_group_IT_number 61
_symmetry_cell_setting orthorhombic
_symmetry_space_group_name_Hall '-P 2ac 2ab'
_symmetry_space_group_name_H-M 'P b c a'
_atom_sites_solution_hydrogens geom
_atom_sites_solution_primary direct
_atom_sites_solution_secondary difmap
_audit_creation_method SHELXL-97
_cell_angle_alpha 90.00
_cell_angle_beta 90.00
_cell_angle_gamma 90.00
_cell_formula_units_Z 8
_cell_length_a 17.050(3)
_cell_length_b 9.0194(15)
_cell_length_c 32.227(6)
_cell_measurement_temperature 110(2)
_cell_volume 4955.9(15)
_computing_cell_refinement 'Bruker SMART'
_computing_data_collection 'Bruker SMART'
_computing_data_reduction 'Bruker SAINT'
_computing_molecular_graphics 'Bruker SHELXTL'
_computing_publication_material 'Bruker SHELXTL'
_computing_structure_refinement 'SHELXL-97 (Sheldrick, 1997)'
_computing_structure_solution 'SHELXS-97 (Sheldrick, 1990)'
_diffrn_ambient_temperature 110(2)
_diffrn_measured_fraction_theta_full 0.991
_diffrn_measured_fraction_theta_max 0.991
_diffrn_measurement_device_type 'Bruker Smart CCD Area Detector'
_diffrn_measurement_method 'Phi and omega scans'
_diffrn_radiation_monochromator graphite
_diffrn_radiation_source 'fine-focus sealed tube'
_diffrn_radiation_type MoK\a
_diffrn_radiation_wavelength 0.71073
_diffrn_reflns_av_R_equivalents 0.0748
_diffrn_reflns_av_sigmaI/netI 0.0483
_diffrn_reflns_limit_h_max 22
_diffrn_reflns_limit_h_min -18
_diffrn_reflns_limit_k_max 12
_diffrn_reflns_limit_k_min -11
_diffrn_reflns_limit_l_max 43
_diffrn_reflns_limit_l_min -42
_diffrn_reflns_number 47123
_diffrn_reflns_theta_full 28.44
_diffrn_reflns_theta_max 28.44
_diffrn_reflns_theta_min 2.39
_exptl_absorpt_coefficient_mu 2.285
_exptl_absorpt_correction_T_max 0.6579
_exptl_absorpt_correction_T_min 0.6579
_exptl_absorpt_correction_type empirical
_exptl_absorpt_process_details SADABS
_exptl_crystal_colour Brown
_exptl_crystal_density_diffrn 1.834
_exptl_crystal_description Plates
_exptl_crystal_F_000 2736
_exptl_crystal_size_max 0.20
_exptl_crystal_size_mid 0.20
_exptl_crystal_size_min 0.20
_refine_diff_density_max 0.993
_refine_diff_density_min -0.465
_refine_diff_density_rms 0.114
_refine_ls_extinction_method none
_refine_ls_goodness_of_fit_ref 1.052
_refine_ls_hydrogen_treatment mixed
_refine_ls_matrix_type full
_refine_ls_number_parameters 385
_refine_ls_number_reflns 6185
_refine_ls_number_restraints 0
_refine_ls_restrained_S_all 1.052
_refine_ls_R_factor_all 0.0685
_refine_ls_R_factor_gt 0.0437
_refine_ls_shift/su_max 0.002
_refine_ls_shift/su_mean 0.000
_refine_ls_structure_factor_coef Fsqd
_refine_ls_weighting_details 'calc w=1/[\s^2^(Fo^2^)+(0.0456P)^2^+4.3920P] where P=(Fo^2^+2Fc^2^)/3'
_refine_ls_weighting_scheme calc
_refine_ls_wR_factor_gt 0.0908
_refine_ls_wR_factor_ref 0.0995
_reflns_number_gt 4666
_reflns_number_total 6185
_reflns_threshold_expression >2sigma(I)
_cod_data_source_file ja803992y_si_005.cif
_cod_data_source_block at20
_cod_original_cell_volume 4955.8(15)
_cod_database_code 4108632

loop_
_symmetry_equiv_pos_as_xyz
'x, y, z'
'-x+1/2, -y, z+1/2'
'x+1/2, -y+1/2, -z'
'-x, y+1/2, -z+1/2'
'-x, -y, -z'
'x-1/2, y, -z-1/2'
'-x-1/2, y-1/2, z'
'x, -y-1/2, z-1/2'

loop_
_atom_site_label
_atom_site_type_symbol
_atom_site_fract_x
_atom_site_fract_y
_atom_site_fract_z
_atom_site_U_iso_or_equiv
_atom_site_adp_type
_atom_site_occupancy
_atom_site_symmetry_multiplicity
_atom_site_calc_flag
Co1 Co 0.97757(2) 0.19926(5) 0.590719(13) 0.01658(11) Uani 1 1 d
Co2 Co 1.02228(3) 0.48651(5) 0.665343(14) 0.02074(12) Uani 1 1 d
Co3 Co 0.88510(3) 0.56960(5) 0.568005(13) 0.01772(11) Uani 1 1 d
S1 S 1.08123(5) 0.32361(9) 0.62098(2) 0.01751(17) Uani 1 1 d
S2 S 0.95613(4) 0.37536(9) 0.54118(2) 0.01585(16) Uani 1 1 d
S3 S 0.97427(5) 0.64756(9) 0.61704(2) 0.01880(17) Uani 1 1 d
N1 N 0.89677(17) 0.1902(3) 0.61952(8) 0.0229(6) Uani 1 1 d
N2 N 1.00899(17) 0.0469(3) 0.56607(9) 0.0241(6) Uani 1 1 d
N3 N 1.08783(19) 0.5907(3) 0.69060(9) 0.0289(7) Uani 1 1 d
N4 N 0.9505(2) 0.4081(4) 0.69284(10) 0.0314(7) Uani 1 1 d
N5 N 0.80110(17) 0.4868(3) 0.58174(9) 0.0224(6) Uani 1 1 d
N6 N 0.88384(17) 0.7035(3) 0.53229(9) 0.0224(6) Uani 1 1 d
O1 O 0.83587(16) 0.1834(4) 0.63394(9) 0.0462(8) Uani 1 1 d
O2 O 1.02028(18) -0.0592(3) 0.54836(10) 0.0458(8) Uani 1 1 d
O3 O 1.1231(2) 0.6714(3) 0.71015(11) 0.0585(10) Uani 1 1 d
O4 O 0.9020(2) 0.3626(4) 0.71291(11) 0.0602(10) Uani 1 1 d
O5 O 0.74138(15) 0.4266(3) 0.58152(8) 0.0359(7) Uani 1 1 d
O6 O 0.87727(15) 0.7871(3) 0.50570(8) 0.0353(7) Uani 1 1 d
C1 C 1.12730(17) 0.1866(4) 0.65279(10) 0.0166(6) Uani 1 1 d
C2 C 1.16494(19) 0.0681(4) 0.63365(10) 0.0201(7) Uani 1 1 d
C3 C 1.2037(2) -0.0370(4) 0.65708(11) 0.0235(7) Uani 1 1 d
C4 C 1.2066(2) -0.0253(4) 0.70016(11) 0.0242(7) Uani 1 1 d
C5 C 1.1703(2) 0.0934(4) 0.71917(11) 0.0248(8) Uani 1 1 d
C6 C 1.1303(2) 0.1981(4) 0.69570(11) 0.0215(7) Uani 1 1 d
C7 C 0.88615(17) 0.3002(4) 0.50574(9) 0.0156(6) Uani 1 1 d
C8 C 0.87659(19) 0.3701(4) 0.46760(10) 0.0184(7) Uani 1 1 d
C9 C 0.82307(19) 0.3144(4) 0.43914(10) 0.0197(7) Uani 1 1 d
C10 C 0.77899(19) 0.1901(4) 0.44822(10) 0.0222(7) Uani 1 1 d
C11 C 0.84275(19) 0.1736(4) 0.51455(10) 0.0191(7) Uani 1 1 d
C12 C 0.7895(2) 0.1200(4) 0.48570(11) 0.0219(7) Uani 1 1 d
C13 C 0.92491(19) 0.7697(4) 0.65190(9) 0.0182(7) Uani 1 1 d
C14 C 0.8455(2) 0.7552(4) 0.66093(10) 0.0231(7) Uani 1 1 d
C15 C 0.8101(2) 0.8512(4) 0.68879(11) 0.0260(8) Uani 1 1 d
C16 C 0.8531(2) 0.9591(4) 0.70892(10) 0.0247(8) Uani 1 1 d
C17 C 0.9327(2) 0.9725(4) 0.70017(11) 0.0235(7) Uani 1 1 d
C18 C 0.9681(2) 0.8792(4) 0.67182(10) 0.0200(7) Uani 1 1 d
H6 H 1.105(2) 0.277(4) 0.7096(11) 0.027(10) Uiso 1 1 d
H9 H 0.817(2) 0.361(4) 0.4150(11) 0.018(9) Uiso 1 1 d
H10 H 0.739(2) 0.150(4) 0.4282(11) 0.027(10) Uiso 1 1 d
H11 H 0.8493(19) 0.119(4) 0.5395(10) 0.015(8) Uiso 1 1 d
H2 H 1.167(2) 0.065(4) 0.6044(11) 0.021(9) Uiso 1 1 d
H17 H 0.963(2) 1.049(4) 0.7122(10) 0.016(9) Uiso 1 1 d
H5 H 1.168(2) 0.103(4) 0.7481(11) 0.022(9) Uiso 1 1 d
H4 H 1.232(2) -0.091(4) 0.7179(11) 0.020(9) Uiso 1 1 d
H16 H 0.8315(19) 1.027(4) 0.7272(10) 0.016(9) Uiso 1 1 d
H14 H 0.815(2) 0.686(4) 0.6492(11) 0.023(10) Uiso 1 1 d
H12 H 0.760(2) 0.041(4) 0.4915(11) 0.026(10) Uiso 1 1 d
H15 H 0.758(3) 0.849(5) 0.6952(12) 0.040(12) Uiso 1 1 d
H3 H 1.229(2) -0.124(4) 0.6432(11) 0.026(10) Uiso 1 1 d
H8 H 0.907(2) 0.463(4) 0.4606(11) 0.028(10) Uiso 1 1 d
H18 H 1.020(2) 0.888(5) 0.6662(13) 0.042(12) Uiso 1 1 d

loop_
_atom_site_aniso_label
_atom_site_aniso_U_11
_atom_site_aniso_U_22
_atom_site_aniso_U_33
_atom_site_aniso_U_23
_atom_site_aniso_U_13
_atom_site_aniso_U_12
Co1 0.0167(2) 0.0154(2) 0.0177(2) 0.00101(17) -0.00122(17) -0.00009(18)
Co2 0.0222(2) 0.0198(2) 0.0202(2) -0.00315(18) -0.00317(18) 0.00410(19)
Co3 0.0186(2) 0.0165(2) 0.0180(2) -0.00106(18) -0.00244(17) 0.00199(18)
S1 0.0167(4) 0.0171(4) 0.0187(4) -0.0004(3) -0.0016(3) 0.0017(3)
S2 0.0157(4) 0.0153(4) 0.0165(3) -0.0002(3) -0.0011(3) -0.0009(3)
S3 0.0185(4) 0.0195(4) 0.0184(4) -0.0025(3) -0.0014(3) 0.0021(3)
N1 0.0228(14) 0.0269(17) 0.0191(13) 0.0051(12) -0.0018(12) 0.0013(13)
N2 0.0226(15) 0.0188(16) 0.0310(16) -0.0012(13) -0.0080(12) 0.0012(12)
N3 0.0391(18) 0.0208(17) 0.0267(15) -0.0074(13) -0.0141(14) 0.0057(14)
N4 0.0379(18) 0.0275(18) 0.0288(16) -0.0001(14) 0.0074(15) 0.0105(15)
N5 0.0223(15) 0.0216(16) 0.0233(14) -0.0012(12) -0.0016(12) 0.0031(12)
N6 0.0252(15) 0.0175(15) 0.0245(14) -0.0047(12) -0.0056(12) 0.0032(12)
O1 0.0274(14) 0.075(2) 0.0367(16) 0.0170(16) 0.0062(13) 0.0092(15)
O2 0.054(2) 0.0278(17) 0.0552(19) -0.0132(14) 0.0066(15) 0.0093(15)
O3 0.073(2) 0.0329(19) 0.069(2) 0.0064(16) -0.0344(19) -0.0116(17)
O4 0.055(2) 0.052(2) 0.073(2) -0.0058(19) 0.0307(19) -0.0136(18)
O5 0.0251(14) 0.0386(17) 0.0441(16) 0.0092(13) -0.0035(12) -0.0085(13)
O6 0.0362(15) 0.0315(16) 0.0380(15) 0.0168(13) -0.0057(12) 0.0010(13)
C1 0.0120(14) 0.0172(16) 0.0206(15) 0.0020(13) 0.0000(12) -0.0011(12)
C2 0.0172(15) 0.0223(18) 0.0209(16) 0.0005(14) -0.0003(13) 0.0035(14)
C3 0.0222(17) 0.0208(18) 0.0276(17) -0.0028(15) -0.0033(14) 0.0054(15)
C4 0.0232(18) 0.0205(18) 0.0290(18) 0.0030(15) -0.0067(15) 0.0019(15)
C5 0.0305(19) 0.0221(19) 0.0220(17) 0.0007(14) -0.0045(15) -0.0006(15)
C6 0.0210(16) 0.0191(18) 0.0245(17) -0.0020(14) -0.0009(14) 0.0010(14)
C7 0.0130(14) 0.0164(16) 0.0174(14) -0.0057(12) 0.0009(12) 0.0029(13)
C8 0.0177(16) 0.0182(17) 0.0193(15) -0.0006(13) 0.0012(12) 0.0027(14)
C9 0.0212(16) 0.0219(18) 0.0159(15) -0.0004(13) -0.0001(13) 0.0069(14)
C10 0.0204(16) 0.028(2) 0.0180(15) -0.0067(14) -0.0021(13) 0.0032(15)
C11 0.0171(15) 0.0215(18) 0.0187(15) 0.0022(13) 0.0012(13) -0.0006(13)
C12 0.0212(17) 0.0194(18) 0.0250(17) -0.0034(14) 0.0023(14) -0.0047(15)
C13 0.0213(16) 0.0196(17) 0.0139(14) -0.0001(13) -0.0010(12) 0.0045(13)
C14 0.0230(17) 0.0270(19) 0.0194(16) -0.0017(14) -0.0032(14) 0.0005(15)
C15 0.0209(18) 0.036(2) 0.0213(17) -0.0003(15) 0.0021(14) 0.0047(16)
C16 0.0284(19) 0.027(2) 0.0189(16) -0.0029(15) 0.0022(14) 0.0078(16)
C17 0.0289(19) 0.0177(18) 0.0238(17) -0.0002(14) -0.0002(15) 0.0005(15)
C18 0.0215(17) 0.0163(17) 0.0221(16) 0.0025(13) -0.0017(13) 0.0021(14)

loop_
_atom_type_symbol
_atom_type_description
_atom_type_scat_dispersion_real
_atom_type_scat_dispersion_imag
_atom_type_scat_source
C C 0.0033 0.0016 'International Tables Vol C Tables 4.2.6.8 and 6.1.1.4'
H H 0.0000 0.0000 'International Tables Vol C Tables 4.2.6.8 and 6.1.1.4'
N N 0.0061 0.0033 'International Tables Vol C Tables 4.2.6.8 and 6.1.1.4'
S S 0.1246 0.1234 'International Tables Vol C Tables 4.2.6.8 and 6.1.1.4'
Co Co 0.3494 0.9721 'International Tables Vol C Tables 4.2.6.8 and 6.1.1.4'
O O 0.0106 0.0060 'International Tables Vol C Tables 4.2.6.8 and 6.1.1.4'

loop_
_geom_angle_atom_site_label_1
_geom_angle_atom_site_label_2
_geom_angle_atom_site_label_3
_geom_angle
N1 Co1 N2 119.30(15)
N1 Co1 S2 106.97(10)
N2 Co1 S2 106.88(10)
N1 Co1 S1 114.97(10)
N2 Co1 S1 110.72(10)
S2 Co1 S1 94.59(3)
N4 Co2 N3 118.05(16)
N4 Co2 S3 111.66(11)
N3 Co2 S3 102.36(11)
N4 Co2 S1 112.51(11)
N3 Co2 S1 111.86(11)
S3 Co2 S1 98.07(4)
N6 Co3 N5 119.60(14)
N6 Co3 S2 107.40(10)
N5 Co3 S2 102.13(10)
N6 Co3 S3 105.12(10)
N5 Co3 S3 121.29(10)
S2 Co3 S3 98.22(3)
C1 S1 Co2 106.21(11)
C1 S1 Co1 104.04(11)
Co2 S1 Co1 103.89(4)
C7 S2 Co1 106.88(11)
C7 S2 Co3 100.25(10)
Co1 S2 Co3 110.61(4)
C13 S3 Co2 97.63(11)
C13 S3 Co3 108.01(11)
Co2 S3 Co3 120.72(4)
O1 N1 Co1 170.2(3)
O2 N2 Co1 171.1(3)
O3 N3 Co2 170.1(3)
O4 N4 Co2 175.8(3)
O5 N5 Co3 164.3(3)
O6 N6 Co3 173.0(3)
C6 C1 C2 118.9(3)
C6 C1 S1 122.4(3)
C2 C1 S1 118.6(2)
C3 C2 C1 120.4(3)
C3 C2 H2 121(2)
C1 C2 H2 119(2)
C2 C3 C4 120.6(3)
C2 C3 H3 120(2)
C4 C3 H3 119(2)
C5 C4 C3 119.1(3)
C5 C4 H4 115(2)
C3 C4 H4 126(2)
C4 C5 C6 120.4(3)
C4 C5 H5 122(2)
C6 C5 H5 117(2)
C1 C6 C5 120.6(3)
C1 C6 H6 121(2)
C5 C6 H6 119(2)
C11 C7 C8 119.4(3)
C11 C7 S2 122.5(2)
C8 C7 S2 118.1(3)
C9 C8 C7 119.8(3)
C9 C8 H8 120(2)
C7 C8 H8 121(2)
C10 C9 C8 120.8(3)
C10 C9 H9 121(2)
C8 C9 H9 119(2)
C12 C10 C9 119.3(3)
C12 C10 H10 119(2)
C9 C10 H10 122(2)
C12 C11 C7 119.9(3)
C12 C11 H11 117(2)
C7 C11 H11 123(2)
C10 C12 C11 120.9(3)
C10 C12 H12 119(2)
C11 C12 H12 120(2)
C18 C13 C14 119.1(3)
C18 C13 S3 118.7(2)
C14 C13 S3 122.2(3)
C15 C14 C13 120.0(3)
C15 C14 H14 117(2)
C13 C14 H14 123(2)
C16 C15 C14 120.9(3)
C16 C15 H15 115(3)
C14 C15 H15 124(3)
C15 C16 C17 119.0(3)
C15 C16 H16 123(2)
C17 C16 H16 117(2)
C18 C17 C16 120.5(3)
C18 C17 H17 119(2)
C16 C17 H17 120(2)
C17 C18 C13 120.5(3)
C17 C18 H18 120(3)
C13 C18 H18 119(3)

loop_
_geom_bond_atom_site_label_1
_geom_bond_atom_site_label_2
_geom_bond_distance
Co1 N1 1.663(3)
Co1 N2 1.675(3)
Co1 S2 2.2814(9)
Co1 S1 2.3093(9)
Co2 N4 1.668(3)
Co2 N3 1.672(3)
Co2 S3 2.2811(10)
Co2 S1 2.2832(9)
Co3 N6 1.669(3)
Co3 N5 1.674(3)
Co3 S2 2.2984(9)
Co3 S3 2.3027(9)
S1 C1 1.788(3)
S2 C7 1.786(3)
S3 C13 1.784(3)
N1 O1 1.139(4)
N2 O2 1.131(4)
N3 O3 1.135(4)
N4 O4 1.127(4)
N5 O5 1.154(4)
N6 O6 1.147(4)
C1 C6 1.388(4)
C1 C2 1.390(5)
C2 C3 1.381(5)
C2 H2 0.94(3)
C3 C4 1.393(5)
C3 H3 1.00(4)
C4 C5 1.380(5)
C4 H4 0.93(4)
C5 C6 1.389(5)
C5 H5 0.94(4)
C6 H6 0.95(4)
C7 C11 1.390(5)
C7 C8 1.391(4)
C8 C9 1.388(5)
C8 H8 1.01(4)
C9 C10 1.381(5)
C9 H9 0.89(3)
C10 C12 1.375(5)
C10 H10 1.00(4)
C11 C12 1.387(5)
C11 H11 0.95(3)
C12 H12 0.89(4)
C13 C18 1.389(5)
C13 C14 1.391(5)
C14 C15 1.386(5)
C14 H14 0.90(4)
C15 C16 1.381(5)
C15 H15 0.91(4)
C16 C17 1.390(5)
C16 H16 0.92(3)
C17 C18 1.380(5)
C17 H17 0.94(4)
C18 H18 0.91(4)

loop_
_geom_torsion_atom_site_label_1
_geom_torsion_atom_site_label_2
_geom_torsion_atom_site_label_3
_geom_torsion_atom_site_label_4
_geom_torsion
N4 Co2 S1 C1 -64.48(16)
N3 Co2 S1 C1 71.14(16)
S3 Co2 S1 C1 177.99(11)
N4 Co2 S1 Co1 44.92(13)
N3 Co2 S1 Co1 -179.46(12)
S3 Co2 S1 Co1 -72.61(4)
N1 Co1 S1 C1 83.97(15)
N2 Co1 S1 C1 -54.92(15)
S2 Co1 S1 C1 -164.91(11)
N1 Co1 S1 Co2 -27.03(12)
N2 Co1 S1 Co2 -165.92(11)
S2 Co1 S1 Co2 84.09(4)
N1 Co1 S2 C7 -70.87(15)
N2 Co1 S2 C7 57.98(15)
S1 Co1 S2 C7 171.27(10)
N1 Co1 S2 Co3 37.35(11)
N2 Co1 S2 Co3 166.20(11)
S1 Co1 S2 Co3 -80.51(4)
N6 Co3 S2 C7 -75.93(15)
N5 Co3 S2 C7 50.72(15)
S3 Co3 S2 C7 175.32(11)
N6 Co3 S2 Co1 171.54(10)
N5 Co3 S2 Co1 -61.81(10)
S3 Co3 S2 Co1 62.79(4)
N4 Co2 S3 C13 59.49(17)
N3 Co2 S3 C13 -67.73(16)
S1 Co2 S3 C13 177.68(11)
N4 Co2 S3 Co3 -56.77(13)
N3 Co2 S3 Co3 176.00(12)
S1 Co2 S3 Co3 61.41(5)
N6 Co3 S3 C13 83.79(16)
N5 Co3 S3 C13 -55.95(17)
S2 Co3 S3 C13 -165.60(12)
N6 Co3 S3 Co2 -165.38(11)
N5 Co3 S3 Co2 54.88(13)
S2 Co3 S3 Co2 -54.77(5)
N2 Co1 N1 O1 -73.7(19)
S2 Co1 N1 O1 47.5(19)
S1 Co1 N1 O1 151.1(18)
N1 Co1 N2 O2 40(2)
S2 Co1 N2 O2 -81(2)
S1 Co1 N2 O2 177(100)
N4 Co2 N3 O3 -50.2(19)
S3 Co2 N3 O3 72.8(18)
S1 Co2 N3 O3 176.9(18)
N3 Co2 N4 O4 34(5)
S3 Co2 N4 O4 -84(5)
S1 Co2 N4 O4 167(5)
N6 Co3 N5 O5 50.2(11)
S2 Co3 N5 O5 -68.1(11)
S3 Co3 N5 O5 -175.7(10)
N5 Co3 N6 O6 -38(2)
S2 Co3 N6 O6 77(2)
S3 Co3 N6 O6 -179(100)
Co2 S1 C1 C6 -6.4(3)
Co1 S1 C1 C6 -115.7(3)
Co2 S1 C1 C2 177.0(2)
Co1 S1 C1 C2 67.7(3)
C6 C1 C2 C3 0.8(5)
S1 C1 C2 C3 177.6(3)
C1 C2 C3 C4 -0.8(5)
C2 C3 C4 C5 -0.2(5)
C3 C4 C5 C6 1.1(5)
C2 C1 C6 C5 0.1(5)
S1 C1 C6 C5 -176.5(3)
C4 C5 C6 C1 -1.0(5)
Co1 S2 C7 C11 13.3(3)
Co3 S2 C7 C11 -102.0(3)
Co1 S2 C7 C8 -165.2(2)
Co3 S2 C7 C8 79.5(2)
C11 C7 C8 C9 1.1(5)
S2 C7 C8 C9 179.6(2)
C7 C8 C9 C10 0.0(5)
C8 C9 C10 C12 -1.0(5)
C8 C7 C11 C12 -1.2(5)
S2 C7 C11 C12 -179.7(3)
C9 C10 C12 C11 0.9(5)
C7 C11 C12 C10 0.2(5)
Co2 S3 C13 C18 82.3(3)
Co3 S3 C13 C18 -151.9(2)
Co2 S3 C13 C14 -95.2(3)
Co3 S3 C13 C14 30.6(3)
C18 C13 C14 C15 1.3(5)
S3 C13 C14 C15 178.8(3)
C13 C14 C15 C16 -2.0(5)
C14 C15 C16 C17 1.4(5)
C15 C16 C17 C18 0.0(5)
C16 C17 C18 C13 -0.6(5)
C14 C13 C18 C17 0.0(5)
S3 C13 C18 C17 -177.6(3)
